data_4300113
loop_
_publ_author_name
'Xiaobing Xie'
'Timothy Hughbanks'

_publ_section_title
;
Reduced Zirconium Halide Clusters in Aqueous Solution
;
_journal_name_full 'Inorganic Chemistry'
_journal_page_first 555
_journal_page_last 561
_journal_paper_doi 10.1021/ic9908423
_journal_volume 39
_journal_year 2000
_chemical_formula_sum 'B Cl18 H38.45 O16.97 Zr6'
_chemical_formula_weight 1506.43
_space_group_IT_number 136
_symmetry_cell_setting tetragonal
_symmetry_space_group_name_Hall '-P 4n 2n'
_symmetry_space_group_name_H-M 'P 42/m n m'
_atom_sites_solution_hydrogens geom
_atom_sites_solution_primary direct
_atom_sites_solution_secondary difmap
_audit_creation_method SHELXL
_cell_angle_alpha 90.00
_cell_angle_beta 90.00
_cell_angle_gamma 90.00
_cell_formula_units_Z 2
_cell_length_a 11.5375(2)
_cell_length_b 11.5375(2)
_cell_length_c 15.7169(4)
_cell_measurement_temperature 213(2)
_cell_volume 2092.14(7)
_computing_structure_refinement 'SHELXL-93 (Sheldrick, 1993)'
_computing_structure_solution 'SHELXS-86 (Sheldrick, 1990)'
_diffrn_ambient_temperature 213(2)
_diffrn_radiation_monochromator graphite
_diffrn_radiation_source 'fine-focus sealed tube'
_diffrn_radiation_type MoK\a
_diffrn_radiation_wavelength 0.71073
_diffrn_reflns_av_R_equivalents 0.0830
_diffrn_reflns_av_sigmaI/netI 0.0475
_diffrn_reflns_limit_h_max 14
_diffrn_reflns_limit_h_min -8
_diffrn_reflns_limit_k_max 14
_diffrn_reflns_limit_k_min -14
_diffrn_reflns_limit_l_max 19
_diffrn_reflns_limit_l_min -14
_diffrn_reflns_number 12603
_diffrn_reflns_theta_max 26.38
_diffrn_reflns_theta_min 2.19
_exptl_absorpt_coefficient_mu 2.639
_exptl_crystal_density_diffrn 2.391
_exptl_crystal_F_000 1450
_refine_diff_density_max 0.643
_refine_diff_density_min -0.506
_refine_diff_density_rms 0.109
_refine_ls_extinction_coef 0.00056(11)
_refine_ls_extinction_expression Fc^*^=kFc[1+0.001xFc^2^\l^3^/sin(2\q)]^-1/4^
_refine_ls_extinction_method SHELXL
_refine_ls_goodness_of_fit_all 0.988
_refine_ls_goodness_of_fit_obs 1.109
_refine_ls_matrix_type full
_refine_ls_number_parameters 64
_refine_ls_number_reflns 1199
_refine_ls_number_restraints 0
_refine_ls_restrained_S_all 1.137
_refine_ls_restrained_S_obs 1.109
_refine_ls_R_factor_all 0.0529
_refine_ls_R_factor_obs 0.0259
_refine_ls_shift/esd_max 0.000
_refine_ls_shift/esd_mean 0.000
_refine_ls_structure_factor_coef Fsqd
_refine_ls_weighting_details 'w=1/[\s^2^(Fo^2^)+(0.0280P)^2^+0.0000P] where P=(Fo^2^+2Fc^2^)/3'
_refine_ls_weighting_scheme calc
_refine_ls_wR_factor_all 0.0712
_refine_ls_wR_factor_obs 0.0574
_reflns_number_observed 837
_reflns_number_total 1202
_reflns_observed_criterion >2sigma(I)
_cod_depositor_comments
;
The following automatic conversions were performed:

'_refine_ls_weighting_scheme' value 'calc
w=1/[\s^2^(Fo^2^)+(0.0280P)^2^+0.0000P] where P=(Fo^2^+2Fc^2^)/3' was
changed to 'calc'. New tag '_refine_ls_weighting_details' was
created. The value of the new tag was set to
'w=1/[\s^2^(Fo^2^)+(0.0280P)^2^+0.0000P] where P=(Fo^2^+2Fc^2^)/3'.

Automatic conversion script
Id: cif_fix_values 3143 2015-03-26 13:38:13Z robertas 
;
_cod_original_formula_sum 'H38.45 B Cl18 O16.97 Zr6'
_cod_database_code 4300113

loop_
_symmetry_equiv_pos_as_xyz
'x, y, z'
'-x, -y, z'
'-y+1/2, x+1/2, z+1/2'
'y+1/2, -x+1/2, z+1/2'
'-x+1/2, y+1/2, -z+1/2'
'x+1/2, -y+1/2, -z+1/2'
'y, x, -z'
'-y, -x, -z'
'-x, -y, -z'
'x, y, -z'
'y-1/2, -x-1/2, -z-1/2'
'-y-1/2, x-1/2, -z-1/2'
'x-1/2, -y-1/2, z-1/2'
'-x-1/2, y-1/2, z-1/2'
'-y, -x, z'
'y, x, z'

loop_
_atom_site_aniso_label
_atom_site_aniso_U_11
_atom_site_aniso_U_22
_atom_site_aniso_U_33
_atom_site_aniso_U_23
_atom_site_aniso_U_13
_atom_site_aniso_U_12
Zr1 0.0145(3) 0.0145(3) 0.0174(4) 0.000 0.000 0.0011(3)
Zr2 0.0155(2) 0.0155(2) 0.0154(3) -0.0016(2) -0.0016(2) -0.0006(2)
Cl1 0.0193(5) 0.0229(5) 0.0235(6) 0.0016(4) 0.0041(4) 0.0031(4)
Cl2 0.0271(7) 0.0271(7) 0.0166(11) 0.000 0.000 -0.0065(9)
Cl3 0.0208(7) 0.0208(7) 0.0233(11) 0.000 0.000 -0.0035(9)
Cl4 0.0301(6) 0.0301(6) 0.0245(8) -0.0073(5) -0.0073(5) -0.0039(7)
Cl5 0.0215(7) 0.0215(7) 0.0389(13) 0.000 0.000 0.0062(9)
O3 0.028(3) 0.041(3) 0.052(3) 0.000 0.000 0.005(2)
O2 0.058(2) 0.058(2) 0.060(4) -0.005(2) 0.005(2) -0.009(3)
O1 0.078(3) 0.054(2) 0.045(2) 0.003(2) -0.018(2) 0.008(2)
O4 0.108(12) 0.108(12) 0.051(13) 0.000 0.000 0.000

loop_
_atom_site_label
_atom_site_type_symbol
_atom_site_fract_x
_atom_site_fract_y
_atom_site_fract_z
_atom_site_U_iso_or_equiv
_atom_site_thermal_displace_type
_atom_site_occupancy
_atom_site_calc_flag
_atom_site_refinement_flags
_atom_site_disorder_group
Zr1 Zr 0.85576(5) 0.14424(5) 0.0000 0.0155(2) Uani 1 d S .
Zr2 Zr 1.10165(3) 0.10165(3) 0.10405(3) 0.0155(2) Uani 1 d S .
Cl1 Cl 0.73508(8) 0.04509(8) 0.11473(6) 0.0219(2) Uani 1 d . .
Cl2 Cl 1.0000 0.0000 0.22701(12) 0.0236(5) Uani 1 d S .
Cl3 Cl 1.22015(12) 0.22015(12) 0.0000 0.0216(5) Uani 1 d S .
Cl4 Cl 1.21382(9) 0.21382(9) 0.22430(10) 0.0282(4) Uani 1 d S .
Cl5 Cl 0.69772(12) 0.30228(12) 0.0000 0.0273(5) Uani 1 d S .
B B 1.0000 0.0000 0.0000 0.011(3) Uiso 1 d S .
O3 O 1.4828(4) 0.1038(4) 0.0000 0.0403(12) Uani 1 d S .
O2 O 0.9179(3) 0.0821(3) 0.4182(3) 0.059(2) Uani 1 d S .
O1 O 1.2882(3) -0.0102(3) 0.3435(2) 0.0588(10) Uani 1 d . .
O4 O 1.5000 0.0000 0.2500 0.089(9) Uani 0.48(2) d SP .

loop_
_atom_type_symbol
_atom_type_description
_atom_type_scat_dispersion_real
_atom_type_scat_dispersion_imag
_atom_type_scat_source
B B 0.0013 0.0007 'International Tables Vol C Tables 4.2.6.8 and 6.1.1.4'
H H 0.0000 0.0000 'International Tables Vol C Tables 4.2.6.8 and 6.1.1.4'
O O 0.0106 0.0060 'International Tables Vol C Tables 4.2.6.8 and 6.1.1.4'
Cl Cl 0.1484 0.1585 'International Tables Vol C Tables 4.2.6.8 and 6.1.1.4'
Zr Zr -2.9673 0.5597 'International Tables Vol C Tables 4.2.6.8 and 6.1.1.4'

loop_
_geom_angle_atom_site_label_1
_geom_angle_atom_site_label_2
_geom_angle_atom_site_label_3
_geom_angle
_geom_angle_site_symmetry_1
_geom_angle_site_symmetry_3
_geom_angle_publ_flag
B Zr1 Cl1 93.95(3) . 10 ?
B Zr1 Cl1 93.95(3) . 15_665 ?
Cl1 Zr1 Cl1 172.10(5) 10 15_665 ?
B Zr1 Cl1 93.95(3) . 8_665 ?
Cl1 Zr1 Cl1 89.42(4) 10 8_665 ?
Cl1 Zr1 Cl1 90.04(4) 15_665 8_665 ?
B Zr1 Cl1 93.95(3) . . ?
Cl1 Zr1 Cl1 90.04(4) 10 . ?
Cl1 Zr1 Cl1 89.42(4) 15_665 . ?
Cl1 Zr1 Cl1 172.10(5) 8_665 . ?
B Zr1 Cl5 180.0 . . ?
Cl1 Zr1 Cl5 86.05(3) 10 . ?
Cl1 Zr1 Cl5 86.05(3) 15_665 . ?
Cl1 Zr1 Cl5 86.05(3) 8_665 . ?
Cl1 Zr1 Cl5 86.05(3) . . ?
B Zr1 Zr2 44.701(11) . 9_755 ?
Cl1 Zr1 Zr2 49.25(2) 10 9_755 ?
Cl1 Zr1 Zr2 138.65(3) 15_665 9_755 ?
Cl1 Zr1 Zr2 92.98(3) 8_665 9_755 ?
Cl1 Zr1 Zr2 92.63(3) . 9_755 ?
Cl5 Zr1 Zr2 135.299(11) . 9_755 ?
B Zr1 Zr2 44.701(11) . . ?
Cl1 Zr1 Zr2 138.65(3) 10 . ?
Cl1 Zr1 Zr2 49.25(2) 15_665 . ?
Cl1 Zr1 Zr2 92.63(3) 8_665 . ?
Cl1 Zr1 Zr2 92.98(3) . . ?
Cl5 Zr1 Zr2 135.299(11) . . ?
Zr2 Zr1 Zr2 89.40(2) 9_755 . ?
B Zr1 Zr2 44.701(11) . 10 ?
Cl1 Zr1 Zr2 92.98(3) 10 10 ?
Cl1 Zr1 Zr2 92.63(3) 15_665 10 ?
Cl1 Zr1 Zr2 49.25(2) 8_665 10 ?
Cl1 Zr1 Zr2 138.65(3) . 10 ?
Cl5 Zr1 Zr2 135.299(11) . 10 ?
Zr2 Zr1 Zr2 60.12(2) 9_755 10 ?
Zr2 Zr1 Zr2 59.19(2) . 10 ?
B Zr1 Zr2 44.701(11) . 2_755 ?
Cl1 Zr1 Zr2 92.63(3) 10 2_755 ?
Cl1 Zr1 Zr2 92.98(3) 15_665 2_755 ?
Cl1 Zr1 Zr2 138.65(3) 8_665 2_755 ?
Cl1 Zr1 Zr2 49.25(2) . 2_755 ?
Cl5 Zr1 Zr2 135.299(11) . 2_755 ?
Zr2 Zr1 Zr2 59.19(2) 9_755 2_755 ?
Zr2 Zr1 Zr2 60.12(2) . 2_755 ?
Zr2 Zr1 Zr2 89.40(2) 10 2_755 ?
B Zr2 Cl3 95.18(3) . . ?
B Zr2 Cl1 94.84(2) . 2_755 ?
Cl3 Zr2 Cl1 90.12(3) . 2_755 ?
B Zr2 Cl1 94.84(2) . 15_665 ?
Cl3 Zr2 Cl1 90.12(3) . 15_665 ?
Cl1 Zr2 Cl1 170.26(5) 2_755 15_665 ?
B Zr2 Cl2 93.96(3) . . ?
Cl3 Zr2 Cl2 170.86(5) . . ?
Cl1 Zr2 Cl2 89.11(3) 2_755 . ?
Cl1 Zr2 Cl2 89.11(3) 15_665 . ?
B Zr2 Cl4 178.68(4) . . ?
Cl3 Zr2 Cl4 86.14(5) . . ?
Cl1 Zr2 Cl4 85.15(2) 2_755 . ?
Cl1 Zr2 Cl4 85.15(2) 15_665 . ?
Cl2 Zr2 Cl4 84.71(5) . . ?
B Zr2 Zr2 45.404(13) . 10 ?
Cl3 Zr2 Zr2 49.78(3) . 10 ?
Cl1 Zr2 Zr2 93.79(2) 2_755 10 ?
Cl1 Zr2 Zr2 93.79(2) 15_665 10 ?
Cl2 Zr2 Zr2 139.37(3) . 10 ?
Cl4 Zr2 Zr2 135.92(4) . 10 ?
B Zr2 Zr1 45.299(11) . 9_755 ?
Cl3 Zr2 Zr1 93.64(2) . 9_755 ?
Cl1 Zr2 Zr1 49.54(2) 2_755 9_755 ?
Cl1 Zr2 Zr1 140.13(3) 15_665 9_755 ?
Cl2 Zr2 Zr1 92.78(2) . 9_755 ?
Cl4 Zr2 Zr1 134.686(11) . 9_755 ?
Zr2 Zr2 Zr1 60.405(10) 10 9_755 ?
B Zr2 Zr1 45.299(11) . . ?
Cl3 Zr2 Zr1 93.64(2) . . ?
Cl1 Zr2 Zr1 140.13(3) 2_755 . ?
Cl1 Zr2 Zr1 49.54(2) 15_665 . ?
Cl2 Zr2 Zr1 92.78(2) . . ?
Cl4 Zr2 Zr1 134.686(11) . . ?
Zr2 Zr2 Zr1 60.405(10) 10 . ?
Zr1 Zr2 Zr1 90.60(2) 9_755 . ?
B Zr2 Zr2 44.596(13) . 2_755 ?
Cl3 Zr2 Zr2 139.78(3) . 2_755 ?
Cl1 Zr2 Zr2 93.05(2) 2_755 2_755 ?
Cl1 Zr2 Zr2 93.05(3) 15_665 2_755 ?
Cl2 Zr2 Zr2 49.37(3) . 2_755 ?
Cl4 Zr2 Zr2 134.08(4) . 2_755 ?
Zr2 Zr2 Zr2 90.0 10 2_755 ?
Zr1 Zr2 Zr2 59.942(10) 9_755 2_755 ?
Zr1 Zr2 Zr2 59.942(10) . 2_755 ?
Zr2 Cl1 Zr1 81.21(3) 2_755 . ?
Zr2 Cl2 Zr2 81.27(6) 2_755 . ?
Zr2 Cl3 Zr2 80.44(6) 10 . ?
Zr2 B Zr2 180.0 9_755 . ?
Zr2 B Zr2 90.81(3) 9_755 10 ?
Zr2 B Zr2 89.19(3) . 10 ?
Zr2 B Zr2 89.19(3) 9_755 2_755 ?
Zr2 B Zr2 90.81(3) . 2_755 ?
Zr2 B Zr2 180.0 10 2_755 ?
Zr2 B Zr1 90.0 9_755 9_755 ?
Zr2 B Zr1 90.0 . 9_755 ?
Zr2 B Zr1 90.0 10 9_755 ?
Zr2 B Zr1 90.0 2_755 9_755 ?
Zr2 B Zr1 90.0 9_755 . ?
Zr2 B Zr1 90.0 . . ?
Zr2 B Zr1 90.0 10 . ?
Zr2 B Zr1 90.0 2_755 . ?
Zr1 B Zr1 180.0 9_755 . ?
O3 O3 O1 116.16(12) 9_855 4_664 ?
O3 O3 O1 116.16(12) 9_855 11_776 ?
O1 O3 O1 126.2(2) 4_664 11_776 ?
O2 O2 O2 90.0 10_556 2_755 ?
O2 O2 O1 114.99(12) 10_556 2_755 ?
O2 O2 O1 113.22(12) 2_755 2_755 ?
O2 O2 O1 114.99(12) 10_556 16_645 ?
O2 O2 O1 113.22(12) 2_755 16_645 ?
O1 O2 O1 109.4(2) 2_755 16_645 ?
O3 O1 O2 90.1(2) 3_635 2_755 ?
O3 O1 O4 94.22(14) 3_635 . ?
O2 O1 O4 164.3(2) 2_755 . ?
O1 O4 O1 105.38(6) 2_855 12_746 ?
O1 O4 O1 118.02(14) 2_855 . ?
O1 O4 O1 105.38(6) 12_746 . ?
O1 O4 O1 105.38(6) 2_855 11_776 ?
O1 O4 O1 118.02(14) 12_746 11_776 ?
O1 O4 O1 105.38(6) . 11_776 ?

loop_
_geom_bond_atom_site_label_1
_geom_bond_atom_site_label_2
_geom_bond_distance
_geom_bond_site_symmetry_2
_geom_bond_publ_flag
Zr1 B 2.3536(8) . ?
Zr1 Cl1 2.5493(9) 10 ?
Zr1 Cl1 2.5493(9) 15_665 ?
Zr1 Cl1 2.5493(9) 8_665 ?
Zr1 Cl1 2.5493(9) . ?
Zr1 Cl5 2.579(2) . ?
Zr1 Zr2 3.3112(6) 9_755 ?
Zr1 Zr2 3.3112(6) . ?
Zr1 Zr2 3.3112(6) 10 ?
Zr1 Zr2 3.3112(6) 2_755 ?
Zr2 B 2.3291(5) . ?
Zr2 Cl3 2.532(2) . ?
Zr2 Cl1 2.5382(9) 2_755 ?
Zr2 Cl1 2.5382(9) 15_665 ?
Zr2 Cl2 2.547(2) . ?
Zr2 Cl4 2.6310(15) . ?
Zr2 Zr2 3.2706(10) 10 ?
Zr2 Zr1 3.3112(6) 9_755 ?
Zr2 Zr2 3.3171(10) 2_755 ?
Cl1 Zr2 2.5382(9) 2_755 ?
Cl2 Zr2 2.547(2) 2_755 ?
Cl3 Zr2 2.532(2) 10 ?
B Zr2 2.3291(5) 9_755 ?
B Zr2 2.3291(5) 10 ?
B Zr2 2.3291(5) 2_755 ?
B Zr1 2.3536(8) 9_755 ?
O3 O3 2.427(8) 9_855 ?
O3 O1 2.759(4) 4_664 ?
O3 O1 2.759(4) 11_776 ?
O2 O2 2.571(10) 10_556 ?
O2 O2 2.678(10) 2_755 ?
O2 O1 2.779(5) 2_755 ?
O2 O1 2.779(5) 16_645 ?
O1 O3 2.759(4) 3_635 ?
O1 O2 2.779(5) 2_755 ?
O1 O4 2.854(4) . ?
O4 O1 2.854(4) 2_855 ?
O4 O1 2.854(4) 12_746 ?
O4 O1 2.854(4) 11_776 ?
